data_4077368
loop_
_publ_author_name
'Alcalde, M. Isabel'
'G\'omez-Sal, M. Pilar'
'Royo, Pascual'

_publ_section_title
;
 Competitive Insertion of Isocyanide and Carbon Dioxide into
 Niobium&#x2212; and Silicon&#x2212;Amido Bonds
;
_journal_issue 22
_journal_name_full Organometallics
_journal_page_first 4623
_journal_paper_doi 10.1021/om0103963
_journal_volume 20
_journal_year 2001
_chemical_formula_sum 'C11 H19 Cl N Nb O Si'
_chemical_formula_weight 337.72
_chemical_name_systematic
; 
 ? 
;
_space_group_IT_number 2
_symmetry_cell_setting triclinic
_symmetry_space_group_name_Hall '-P 1'
_symmetry_space_group_name_H-M 'P -1'
_atom_sites_solution_hydrogens geom
_atom_sites_solution_primary direct
_atom_sites_solution_secondary difmap
_audit_creation_method SHELXL-97
_cell_angle_alpha 78.240(10)
_cell_angle_beta 80.970(10)
_cell_angle_gamma 81.650(10)
_cell_formula_units_Z 2
_cell_length_a 7.4370(10)
_cell_length_b 8.8180(10)
_cell_length_c 11.8190(10)
_cell_measurement_reflns_used 25
_cell_measurement_temperature 293(2)
_cell_volume 744.25(15)
_computing_structure_refinement 'SHELXL-97 (Sheldrick, 1997)'
_computing_structure_solution 'SHELXS-97 (Sheldrick, 1990)'
_diffrn_ambient_temperature 293(2)
_diffrn_measured_fraction_theta_full 1.000
_diffrn_measured_fraction_theta_max 1.000
_diffrn_radiation_monochromator graphite
_diffrn_radiation_source 'fine-focus sealed tube'
_diffrn_radiation_type MoK\a
_diffrn_radiation_wavelength 0.71073
_diffrn_reflns_av_R_equivalents 0.0128
_diffrn_reflns_av_sigmaI/netI 0.0144
_diffrn_reflns_limit_h_max 8
_diffrn_reflns_limit_h_min 0
_diffrn_reflns_limit_k_max 10
_diffrn_reflns_limit_k_min -10
_diffrn_reflns_limit_l_max 14
_diffrn_reflns_limit_l_min -13
_diffrn_reflns_number 2840
_diffrn_reflns_theta_full 24.97
_diffrn_reflns_theta_max 24.97
_diffrn_reflns_theta_min 2.38
_diffrn_standards_decay_% 'not significant'
_diffrn_standards_interval_count 200
_diffrn_standards_number 3
_exptl_absorpt_coefficient_mu 1.050
_exptl_absorpt_correction_type 'not made'
_exptl_crystal_colour yellow
_exptl_crystal_density_diffrn 1.507
_exptl_crystal_density_meas ?
_exptl_crystal_density_method 'not measured'
_exptl_crystal_description prismatic
_exptl_crystal_F_000 344
_exptl_crystal_size_max .30
_exptl_crystal_size_mid .25
_exptl_crystal_size_min .22
_refine_diff_density_max 0.455
_refine_diff_density_min -0.548
_refine_diff_density_rms 0.063
_refine_ls_extinction_method none
_refine_ls_goodness_of_fit_ref 1.011
_refine_ls_hydrogen_treatment mixed
_refine_ls_matrix_type full
_refine_ls_number_parameters 145
_refine_ls_number_reflns 2620
_refine_ls_number_restraints 0
_refine_ls_restrained_S_all 1.011
_refine_ls_R_factor_all 0.0240
_refine_ls_R_factor_gt 0.0219
_refine_ls_shift/su_max 0.014
_refine_ls_shift/su_mean 0.001
_refine_ls_structure_factor_coef Fsqd
_refine_ls_weighting_details 'calc w=1/[\s^2^(Fo^2^)+(0.0402P)^2^+0.3461P] where P=(Fo^2^+2Fc^2^)/3'
_refine_ls_weighting_scheme calc
_refine_ls_wR_factor_gt 0.0591
_refine_ls_wR_factor_ref 0.0604
_reflns_number_gt 2471
_reflns_number_total 2620
_reflns_threshold_expression >2sigma(I)
_cod_data_source_file om0103963.cif
_cod_data_source_block mabel31
_cod_depositor_comments
;
The following automatic conversions were performed:

'_exptl_crystal_density_meas' value 'not measured' was changed to '?'
- the value is perceived as not measured.

Automatic conversion script
Id: cif_fix_values 3008 2015-01-20 13:52:24Z robertas 
;
_cod_original_sg_symbol_H-M P-1
_cod_database_code 4077368

loop_
_symmetry_equiv_pos_as_xyz
'x, y, z'
'-x, -y, -z'

loop_
_atom_site_label
_atom_site_type_symbol
_atom_site_fract_x
_atom_site_fract_y
_atom_site_fract_z
_atom_site_U_iso_or_equiv
_atom_site_adp_type
_atom_site_occupancy
_atom_site_symmetry_multiplicity
_atom_site_calc_flag
_atom_site_refinement_flags
Nb1 Nb 0.04469(2) 0.90758(2) 0.283959(15) 0.02881(8) Uani 1 1 d .
Si1 Si 0.15301(8) 0.74473(7) 0.56158(5) 0.03218(14) Uani 1 1 d .
Cl1 Cl -0.25499(9) 0.88584(8) 0.24551(7) 0.06021(19) Uani 1 1 d .
O1 O 0.0555(2) 0.82678(18) 0.44568(13) 0.0386(4) Uani 1 1 d .
N1 N 0.1732(3) 0.7634(2) 0.21256(16) 0.0368(4) Uani 1 1 d .
C1 C 0.0030(3) 1.1889(2) 0.31341(18) 0.0322(4) Uani 1 1 d .
C2 C -0.0366(3) 1.1884(3) 0.19994(19) 0.0385(5) Uani 1 1 d .
H2 H -0.1497 1.2223 0.1737 0.046 Uiso 1 1 calc R
C3 C 0.1219(4) 1.1286(3) 0.1330(2) 0.0467(6) Uani 1 1 d .
H3 H 0.1308 1.1163 0.0560 0.056 Uiso 1 1 calc R
C4 C 0.2631(4) 1.0909(3) 0.2028(2) 0.0494(6) Uani 1 1 d .
H4 H 0.3827 1.0496 0.1805 0.059 Uiso 1 1 calc R
C5 C 0.1908(3) 1.1273(3) 0.3136(2) 0.0394(5) Uani 1 1 d .
H5 H 0.2560 1.1132 0.3767 0.047 Uiso 1 1 calc R
C6 C 0.2902(3) 0.6621(3) 0.1411(2) 0.0423(5) Uani 1 1 d .
C7 C 0.3995(5) 0.7612(4) 0.0403(3) 0.0659(8) Uani 1 1 d .
H7A H 0.3167 0.8300 -0.0071 0.099 Uiso 1 1 calc R
H7B H 0.4787 0.6945 -0.0060 0.099 Uiso 1 1 calc R
H7C H 0.4719 0.8216 0.0705 0.099 Uiso 1 1 calc R
C8 C 0.1652(5) 0.5714(3) 0.0968(3) 0.0589(7) Uani 1 1 d .
H8A H 0.0870 0.6425 0.0476 0.088 Uiso 1 1 calc R
H8B H 0.0916 0.5159 0.1617 0.088 Uiso 1 1 calc R
H8C H 0.2383 0.4985 0.0530 0.088 Uiso 1 1 calc R
C9 C 0.4175(5) 0.5518(4) 0.2177(3) 0.0797(11) Uani 1 1 d .
H9A H 0.3462 0.4903 0.2805 0.120 Uiso 1 1 calc R
H9B H 0.4900 0.6110 0.2489 0.120 Uiso 1 1 calc R
H9C H 0.4968 0.4842 0.1721 0.120 Uiso 1 1 calc R
C10 C 0.3833(4) 0.8085(4) 0.5524(3) 0.0537(7) Uani 1 1 d .
H10A H 0.3723 0.9202 0.5411 0.081 Uiso 1 1 calc R
H10B H 0.4624 0.7738 0.4881 0.081 Uiso 1 1 calc R
H10C H 0.4340 0.7644 0.6235 0.081 Uiso 1 1 calc R
C11 C 0.1743(4) 0.5297(3) 0.5835(3) 0.0560(7) Uani 1 1 d .
H11A H 0.2545 0.4949 0.5195 0.084 Uiso 1 1 calc R
H11B H 0.0557 0.4968 0.5874 0.084 Uiso 1 1 calc R
H11C H 0.2239 0.4858 0.6549 0.084 Uiso 1 1 calc R

loop_
_atom_site_aniso_label
_atom_site_aniso_U_11
_atom_site_aniso_U_22
_atom_site_aniso_U_33
_atom_site_aniso_U_23
_atom_site_aniso_U_13
_atom_site_aniso_U_12
Nb1 0.03033(12) 0.02680(12) 0.02822(12) -0.00226(8) -0.00448(8) -0.00316(8)
Si1 0.0361(3) 0.0265(3) 0.0332(3) -0.0025(2) -0.0065(2) -0.0038(2)
Cl1 0.0421(4) 0.0539(4) 0.0897(5) -0.0085(4) -0.0264(3) -0.0095(3)
O1 0.0484(9) 0.0362(8) 0.0305(8) -0.0009(6) -0.0069(7) -0.0079(7)
N1 0.0408(10) 0.0341(10) 0.0340(10) -0.0055(8) -0.0030(8) -0.0032(8)
C1 0.0376(11) 0.0255(10) 0.0322(11) 0.0007(8) -0.0063(9) -0.0064(8)
C2 0.0500(14) 0.0298(11) 0.0335(11) 0.0021(9) -0.0107(10) -0.0031(10)
C3 0.0651(17) 0.0364(12) 0.0328(12) 0.0010(10) 0.0038(11) -0.0083(11)
C4 0.0400(13) 0.0379(13) 0.0631(16) -0.0024(11) 0.0113(12) -0.0107(10)
C5 0.0356(12) 0.0325(11) 0.0507(14) 0.0000(10) -0.0090(10) -0.0126(9)
C6 0.0469(13) 0.0401(12) 0.0376(12) -0.0102(10) -0.0023(10) 0.0036(10)
C7 0.068(2) 0.0683(19) 0.0592(18) -0.0228(15) 0.0193(15) -0.0162(16)
C8 0.075(2) 0.0513(16) 0.0548(17) -0.0209(13) -0.0038(14) -0.0117(14)
C9 0.080(2) 0.082(2) 0.071(2) -0.0251(18) -0.0247(18) 0.0409(19)
C10 0.0386(14) 0.0578(16) 0.0627(17) -0.0062(13) -0.0054(12) -0.0076(12)
C11 0.0753(19) 0.0315(13) 0.0613(17) -0.0056(12) -0.0194(14) 0.0003(12)

loop_
_atom_type_symbol
_atom_type_description
_atom_type_scat_dispersion_real
_atom_type_scat_dispersion_imag
_atom_type_scat_source
C C 0.0033 0.0016 'International Tables Vol C Tables 4.2.6.8 and 6.1.1.4'
H H 0.0000 0.0000 'International Tables Vol C Tables 4.2.6.8 and 6.1.1.4'
N N 0.0061 0.0033 'International Tables Vol C Tables 4.2.6.8 and 6.1.1.4'
O O 0.0106 0.0060 'International Tables Vol C Tables 4.2.6.8 and 6.1.1.4'
Si Si 0.0817 0.0704 'International Tables Vol C Tables 4.2.6.8 and 6.1.1.4'
Nb Nb -2.0727 0.6215 'International Tables Vol C Tables 4.2.6.8 and 6.1.1.4'
Cl Cl 0.1484 0.1585 'International Tables Vol C Tables 4.2.6.8 and 6.1.1.4'

loop_
_geom_angle_atom_site_label_1
_geom_angle_atom_site_label_2
_geom_angle_atom_site_label_3
_geom_angle
_geom_angle_site_symmetry_1
_geom_angle_site_symmetry_3
N1 Nb1 O1 104.55(8) . .
N1 Nb1 Cl1 100.19(7) . .
O1 Nb1 Cl1 107.46(5) . .
N1 Nb1 C4 92.14(9) . .
O1 Nb1 C4 112.48(9) . .
Cl1 Nb1 C4 133.45(7) . .
N1 Nb1 C3 96.42(9) . .
O1 Nb1 C3 141.36(8) . .
Cl1 Nb1 C3 100.12(7) . .
C4 Nb1 C3 33.55(10) . .
N1 Nb1 C5 120.14(9) . .
O1 Nb1 C5 86.09(7) . .
Cl1 Nb1 C5 132.96(6) . .
C4 Nb1 C5 33.78(9) . .
C3 Nb1 C5 55.27(9) . .
N1 Nb1 C2 127.59(8) . .
O1 Nb1 C2 124.57(7) . .
Cl1 Nb1 C2 82.87(6) . .
C4 Nb1 C2 55.12(9) . .
C3 Nb1 C2 33.25(8) . .
C5 Nb1 C2 54.21(8) . .
N1 Nb1 C1 147.66(8) . .
O1 Nb1 C1 92.82(7) . .
Cl1 Nb1 C1 100.26(5) . .
C4 Nb1 C1 55.76(8) . .
C3 Nb1 C1 55.36(8) . .
C5 Nb1 C1 32.99(7) . .
C2 Nb1 C1 32.67(7) . .
O1 Si1 C11 111.76(11) . .
O1 Si1 C10 111.08(11) . .
C11 Si1 C10 109.44(14) . .
O1 Si1 C1 105.30(9) . 2_576
C11 Si1 C1 109.08(12) . 2_576
C10 Si1 C1 110.10(12) . 2_576
Si1 O1 Nb1 156.32(11) . .
C6 N1 Nb1 171.77(17) . .
C2 C1 C5 105.4(2) . .
C2 C1 Si1 128.58(17) . 2_576
C5 C1 Si1 126.06(17) . 2_576
C2 C1 Nb1 71.88(12) . .
C5 C1 Nb1 70.41(12) . .
Si1 C1 Nb1 122.24(10) 2_576 .
C3 C2 C1 109.6(2) . .
C3 C2 Nb1 70.69(13) . .
C1 C2 Nb1 75.45(12) . .
C4 C3 C2 108.1(2) . .
C4 C3 Nb1 72.58(14) . .
C2 C3 Nb1 76.06(13) . .
C3 C4 C5 107.5(2) . .
C3 C4 Nb1 73.88(14) . .
C5 C4 Nb1 75.10(13) . .
C4 C5 C1 109.5(2) . .
C4 C5 Nb1 71.12(13) . .
C1 C5 Nb1 76.60(12) . .
N1 C6 C9 108.0(2) . .
N1 C6 C8 107.1(2) . .
C9 C6 C8 110.5(3) . .
N1 C6 C7 109.3(2) . .
C9 C6 C7 110.7(3) . .
C8 C6 C7 111.1(2) . .

loop_
_geom_bond_atom_site_label_1
_geom_bond_atom_site_label_2
_geom_bond_distance
_geom_bond_site_symmetry_2
Nb1 N1 1.7530(19) .
Nb1 O1 1.9089(15) .
Nb1 Cl1 2.3849(7) .
Nb1 C4 2.412(2) .
Nb1 C3 2.428(2) .
Nb1 C5 2.463(2) .
Nb1 C2 2.497(2) .
Nb1 C1 2.543(2) .
Si1 O1 1.6375(16) .
Si1 C11 1.847(3) .
Si1 C10 1.859(3) .
Si1 C1 1.868(2) 2_576
N1 C6 1.456(3) .
C1 C2 1.419(3) .
C1 C5 1.424(3) .
C1 Si1 1.868(2) 2_576
C2 C3 1.411(3) .
C3 C4 1.397(4) .
C4 C5 1.417(4) .
C6 C9 1.518(4) .
C6 C8 1.523(4) .
C6 C7 1.524(4) .
